data_2219276
loop_
_publ_author_name
'Li, Xin-Sheng'
'Mo, Juan'
'Zhang, Su-Mei'
'Yuan, Li'
'Liu, Jian-Hua'

_publ_section_title
;(\m-Diphenylphosphanido-\k^2^<i>P</i>:<i>P</i>')bis[2,2'-(pyridine-2,6-diyl)diphenyl-\k^3^<i>C</i>^1^,<i>N</i>,<i>C</i>^1'^)gold(III)]
 perchlorate acetonitrile solvate
;
_journal_coeditor_code BX2152
_journal_issue 9
_journal_name_full 'Acta Crystallographica Section E'
_journal_page_first m1126
_journal_page_last m1127
_journal_paper_doi 10.1107/S1600536808024537
_journal_volume 64
_journal_year 2008
_chemical_formula_iupac '[Au2 (C17 H11 N)2 (C12 H10 P)] Cl O4, C2 H3 N'
_chemical_formula_moiety 'C46 H32 Au2 N2 P +, Cl O4 -, C2 H3 N'
_chemical_formula_sum 'C48 H35 Au2 Cl N3 O4 P'
_chemical_formula_weight 1178.14
_chemical_name_systematic
;
[\m-Diphenylphosphanido-\k^2^<i>P</i>:<i>P</i>']bis[(2,6-diphenylpyridine-
\k^3^<i>C</i>^2^,<i>N</i>,<i>C</i>^2'^)gold(III)] perchlorate acetonitrile
solvate
;
_space_group_IT_number 14
_symmetry_cell_setting monoclinic
_symmetry_space_group_name_Hall '-P 2ybc'
_symmetry_space_group_name_H-M 'P 1 21/c 1'
_atom_sites_solution_hydrogens geom
_atom_sites_solution_primary direct
_atom_sites_solution_secondary difmap
_audit_creation_method SHELXL-97
_cell_angle_alpha 90.00
_cell_angle_beta 98.828(4)
_cell_angle_gamma 90.00
_cell_formula_units_Z 4
_cell_length_a 10.0612(16)
_cell_length_b 13.526(2)
_cell_length_c 29.640(5)
_cell_measurement_reflns_used 13552
_cell_measurement_temperature 113(2)
_cell_measurement_theta_max 28.7
_cell_measurement_theta_min 1.4
_cell_volume 3985.9(11)
_computing_cell_refinement 'SAINT (Bruker, 1997)'
_computing_data_collection 'SMART (Bruker, 1997)'
_computing_data_reduction 'SHELXL97 (Sheldrick, 2008)'
_computing_molecular_graphics 'XP in SHELXTL (Sheldrick, 2008)'
_computing_publication_material 'XP in SHELXTL (Sheldrick, 2008)'
_computing_structure_refinement 'SHELXL97 (Sheldrick, 2008)'
_computing_structure_solution 'SHELXS97 (Sheldrick, 2008)'
_diffrn_ambient_temperature 113(2)
_diffrn_detector_area_resol_mean 7.31
_diffrn_measured_fraction_theta_full 0.990
_diffrn_measured_fraction_theta_max 0.990
_diffrn_measurement_device_type 'Bruker SMART CCD area-detector'
_diffrn_measurement_method '\f and \w'
_diffrn_radiation_monochromator graphite
_diffrn_radiation_source 'fine-focus sealed tube'
_diffrn_radiation_type MoK\a
_diffrn_radiation_wavelength 0.71070
_diffrn_reflns_av_R_equivalents 0.0393
_diffrn_reflns_av_sigmaI/netI 0.0393
_diffrn_reflns_limit_h_max 13
_diffrn_reflns_limit_h_min -13
_diffrn_reflns_limit_k_max 17
_diffrn_reflns_limit_k_min -18
_diffrn_reflns_limit_l_max 39
_diffrn_reflns_limit_l_min -39
_diffrn_reflns_number 38570
_diffrn_reflns_theta_full 28.72
_diffrn_reflns_theta_max 28.72
_diffrn_reflns_theta_min 1.39
_exptl_absorpt_coefficient_mu 7.511
_exptl_absorpt_correction_T_max 0.2210
_exptl_absorpt_correction_T_min 0.1472
_exptl_absorpt_correction_type multi-scan
_exptl_absorpt_process_details '(SADABS; Sheldrick, 1996)'
_exptl_crystal_colour yellow
_exptl_crystal_density_diffrn 1.963
_exptl_crystal_density_method 'not measured'
_exptl_crystal_description block
_exptl_crystal_F_000 2264
_exptl_crystal_size_max 0.32
_exptl_crystal_size_mid 0.22
_exptl_crystal_size_min 0.20
_refine_diff_density_max 1.519
_refine_diff_density_min -1.547
_refine_ls_extinction_method none
_refine_ls_goodness_of_fit_ref 1.040
_refine_ls_hydrogen_treatment constr
_refine_ls_matrix_type full
_refine_ls_number_parameters 534
_refine_ls_number_reflns 10221
_refine_ls_number_restraints 0
_refine_ls_restrained_S_all 1.040
_refine_ls_R_factor_all 0.0351
_refine_ls_R_factor_gt 0.0282
_refine_ls_shift/su_max 0.002
_refine_ls_shift/su_mean 0.000
_refine_ls_structure_factor_coef Fsqd
_refine_ls_weighting_details 'calc w=1/[\s^2^(Fo^2^)+(0.0278P)^2^] where P=(Fo^2^+2Fc^2^)/3'
_refine_ls_weighting_scheme calc
_refine_ls_wR_factor_gt 0.0546
_refine_ls_wR_factor_ref 0.0572
_reflns_number_gt 8923
_reflns_number_total 10221
_reflns_threshold_expression I>2\s(I)
_cod_data_source_file bx2152.cif
_cod_data_source_block I
_cod_depositor_comments
;
The following automatic conversions were performed:
'_geom_bond_publ_flag' value 'Yes' changed to 'yes' according to
'/home/saulius/struct/CIF-dictionaries/cif_core.dic' dictionary named
'cif_core.dic' version 2.4.1 from 2010-06-29 (8
times).

'_geom_angle_publ_flag' value 'Yes' changed to 'yes' according to
'/home/saulius/struct/CIF-dictionaries/cif_core.dic' dictionary named
'cif_core.dic' version 2.4.1 from 2010-06-29 (12 times).

Automatic conversion script
Id: cif_fix_enum 1527 2010-12-29 10:47:43Z saulius 

The following automatic conversions were performed:

'_geom_bond_publ_flag' value 'Yes' changed to 'yes' according to
/home/saulius/struct/CIF-dictionaries/cif_core.dic dictionary named
'cif_core.dic' version 2.4.1 from 2010-06-29 (8
times).

'_geom_angle_publ_flag' value 'Yes' changed to 'yes'
according to /home/saulius/struct/CIF-dictionaries/cif_core.dic
dictionary named 'cif_core.dic' version 2.4.1 from 2010-06-29 (12
times).

Automatic conversion script
Id: cif_fix_values 1715 2011-07-08 13:25:40Z adriana 
;
_cod_original_sg_symbol_H-M 'P 21/c'
_cod_database_code 2219276
_cod_database_fobs_code 2219276

loop_
_symmetry_equiv_pos_as_xyz
'x, y, z'
'-x, y+1/2, -z+1/2'
'-x, -y, -z'
'x, -y-1/2, z-1/2'

loop_
_atom_site_type_symbol
_atom_site_label
_atom_site_fract_x
_atom_site_fract_y
_atom_site_fract_z
_atom_site_U_iso_or_equiv
_atom_site_adp_type
_atom_site_calc_flag
_atom_site_refinement_flags
_atom_site_occupancy
Au Au1 0.638497(12) 0.281287(9) 0.032930(4) 0.01055(4) Uani d . 1
Au Au2 0.566168(12) 0.331694(9) 0.152497(4) 0.00993(4) Uani d . 1
Cl Cl1 0.78527(10) 0.29051(6) 0.29597(3) 0.01996(19) Uani d . 1
P P1 0.60967(9) 0.21001(6) 0.10167(3) 0.01063(17) Uani d . 1
O O1 0.6459(3) 0.3221(3) 0.29088(12) 0.0507(9) Uani d . 1
O O2 0.8447(3) 0.3313(2) 0.25911(10) 0.0406(8) Uani d . 1
O O3 0.7868(3) 0.18429(18) 0.29417(10) 0.0324(7) Uani d . 1
O O5 0.8547(3) 0.3239(2) 0.33921(10) 0.0333(7) Uani d . 1
N N1 0.6406(3) 0.33719(18) -0.03039(9) 0.0119(6) Uani d . 1
N N2 0.5487(3) 0.44270(18) 0.19785(9) 0.0125(6) Uani d . 1
N N3 0.6293(4) 0.8322(2) 0.06888(13) 0.0353(9) Uani d . 1
C C1 0.8332(3) 0.2378(2) 0.02273(12) 0.0134(7) Uani d . 1
C C2 0.9377(4) 0.1917(3) 0.05082(13) 0.0196(8) Uani d . 1
H H2 0.9268 0.1750 0.0812 0.024 Uiso calc R 1
C C3 1.0580(4) 0.1693(3) 0.03557(14) 0.0234(8) Uani d . 1
H H3 1.1276 0.1372 0.0556 0.028 Uiso calc R 1
C C4 1.0781(4) 0.1929(3) -0.00813(14) 0.0227(8) Uani d . 1
H H4 1.1602 0.1759 -0.0183 0.027 Uiso calc R 1
C C5 0.9785(4) 0.2413(3) -0.03691(13) 0.0187(8) Uani d . 1
H H5 0.9924 0.2590 -0.0669 0.022 Uiso calc R 1
C C6 0.8559(3) 0.2646(2) -0.02188(12) 0.0134(7) Uani d . 1
C C7 0.7489(3) 0.3170(2) -0.05110(12) 0.0131(7) Uani d . 1
C C8 0.7447(4) 0.3461(2) -0.09612(13) 0.0189(8) Uani d . 1
H H8 0.8185 0.3328 -0.1117 0.023 Uiso calc R 1
C C9 0.6330(4) 0.3944(3) -0.11806(13) 0.0248(9) Uani d . 1
H H9 0.6298 0.4134 -0.1491 0.030 Uiso calc R 1
C C10 0.5247(4) 0.4158(3) -0.09585(13) 0.0214(8) Uani d . 1
H H10 0.4492 0.4511 -0.1110 0.026 Uiso calc R 1
C C11 0.5288(3) 0.3846(2) -0.05116(12) 0.0142(7) Uani d . 1
C C12 0.4238(3) 0.3933(2) -0.02224(11) 0.0127(7) Uani d . 1
C C13 0.3035(4) 0.4442(2) -0.03724(12) 0.0184(7) Uani d . 1
H H13 0.2895 0.4741 -0.0666 0.022 Uiso calc R 1
C C14 0.2057(4) 0.4508(3) -0.00958(13) 0.0205(8) Uani d . 1
H H14 0.1246 0.4858 -0.0195 0.025 Uiso calc R 1
C C15 0.2268(4) 0.4059(3) 0.03288(13) 0.0207(8) Uani d . 1
H H15 0.1593 0.4100 0.0520 0.025 Uiso calc R 1
C C16 0.3458(4) 0.3546(2) 0.04811(12) 0.0173(7) Uani d . 1
H H16 0.3577 0.3238 0.0773 0.021 Uiso calc R 1
C C17 0.4473(3) 0.3480(2) 0.02116(12) 0.0134(7) Uani d . 1
C C18 0.7480(3) 0.4054(2) 0.15075(11) 0.0134(7) Uani d . 1
C C19 0.8548(3) 0.3858(3) 0.12706(12) 0.0159(7) Uani d . 1
H H19 0.8515 0.3290 0.1080 0.019 Uiso calc R 1
C C20 0.9665(4) 0.4483(3) 0.13097(13) 0.0233(8) Uani d . 1
H H20 1.0380 0.4332 0.1146 0.028 Uiso calc R 1
C C21 0.9750(4) 0.5317(3) 0.15812(14) 0.0232(8) Uani d . 1
H H21 1.0506 0.5743 0.1599 0.028 Uiso calc R 1
C C22 0.8716(4) 0.5523(3) 0.18275(12) 0.0211(8) Uani d . 1
H H22 0.8770 0.6089 0.2019 0.025 Uiso calc R 1
C C23 0.7597(3) 0.4903(2) 0.17957(12) 0.0158(7) Uani d . 1
C C24 0.6487(4) 0.5093(2) 0.20564(12) 0.0154(7) Uani d . 1
C C25 0.6358(4) 0.5876(2) 0.23508(12) 0.0205(8) Uani d . 1
H H25 0.7051 0.6355 0.2416 0.025 Uiso calc R 1
C C26 0.5196(4) 0.5942(2) 0.25476(12) 0.0215(8) Uani d . 1
H H26 0.5077 0.6487 0.2739 0.026 Uiso calc R 1
C C27 0.4211(4) 0.5227(2) 0.24684(12) 0.0188(8) Uani d . 1
H H27 0.3433 0.5269 0.2613 0.023 Uiso calc R 1
C C28 0.4362(3) 0.4449(2) 0.21773(11) 0.0135(7) Uani d . 1
C C29 0.3418(3) 0.3654(2) 0.20285(12) 0.0145(7) Uani d . 1
C C30 0.2188(4) 0.3568(3) 0.22005(13) 0.0190(8) Uani d . 1
H H30 0.1987 0.4011 0.2429 0.023 Uiso calc R 1
C C31 0.1278(4) 0.2837(3) 0.20352(13) 0.0207(8) Uani d . 1
H H31 0.0463 0.2762 0.2157 0.025 Uiso calc R 1
C C32 0.1563(4) 0.2214(3) 0.16901(13) 0.0202(8) Uani d . 1
H H32 0.0926 0.1727 0.1569 0.024 Uiso calc R 1
C C33 0.2777(3) 0.2295(2) 0.15193(12) 0.0171(7) Uani d . 1
H H33 0.2949 0.1864 0.1282 0.021 Uiso calc R 1
C C34 0.3738(3) 0.2993(2) 0.16887(11) 0.0124(7) Uani d . 1
C C35 0.7453(3) 0.1350(2) 0.13295(11) 0.0128(7) Uani d . 1
C C36 0.7981(3) 0.1545(2) 0.17805(12) 0.0139(7) Uani d . 1
H H36 0.7716 0.2125 0.1924 0.017 Uiso calc R 1
C C37 0.8898(3) 0.0893(2) 0.20256(12) 0.0172(7) Uani d . 1
H H37 0.9238 0.1024 0.2337 0.021 Uiso calc R 1
C C38 0.9313(3) 0.0060(3) 0.18167(13) 0.0184(8) Uani d . 1
H H38 0.9949 -0.0376 0.1982 0.022 Uiso calc R 1
C C39 0.8799(4) -0.0139(3) 0.13654(13) 0.0208(8) Uani d . 1
H H39 0.9095 -0.0707 0.1220 0.025 Uiso calc R 1
C C40 0.7854(4) 0.0489(3) 0.11244(13) 0.0204(8) Uani d . 1
H H40 0.7476 0.0334 0.0819 0.024 Uiso calc R 1
C C41 0.4844(3) 0.1125(2) 0.08729(11) 0.0122(7) Uani d . 1
C C42 0.4565(4) 0.0507(2) 0.12251(13) 0.0215(8) Uani d . 1
H H42 0.5013 0.0611 0.1528 0.026 Uiso calc R 1
C C43 0.3644(4) -0.0252(3) 0.11367(15) 0.0268(9) Uani d . 1
H H43 0.3430 -0.0650 0.1380 0.032 Uiso calc R 1
C C44 0.3032(4) -0.0431(3) 0.06923(16) 0.0282(10) Uani d . 1
H H44 0.2401 -0.0954 0.0631 0.034 Uiso calc R 1
C C45 0.3338(4) 0.0151(3) 0.03385(14) 0.0242(8) Uani d . 1
H H45 0.2940 0.0011 0.0034 0.029 Uiso calc R 1
C C46 0.4236(3) 0.0948(2) 0.04281(12) 0.0155(7) Uani d . 1
H H46 0.4424 0.1361 0.0186 0.019 Uiso calc R 1
C C47 0.6302(4) 0.8197(3) 0.10658(16) 0.0301(10) Uani d . 1
C C48 0.6321(5) 0.8047(4) 0.15590(16) 0.0448(12) Uani d . 1
H H48A 0.6670 0.8642 0.1725 0.067 Uiso calc R 1
H H48B 0.6899 0.7482 0.1662 0.067 Uiso calc R 1
H H48C 0.5405 0.7916 0.1618 0.067 Uiso calc R 1

loop_
_atom_site_aniso_label
_atom_site_aniso_U_11
_atom_site_aniso_U_22
_atom_site_aniso_U_33
_atom_site_aniso_U_12
_atom_site_aniso_U_13
_atom_site_aniso_U_23
Au1 0.01160(7) 0.01217(6) 0.00809(6) 0.00003(5) 0.00215(5) 0.00087(4)
Au2 0.01163(7) 0.00982(6) 0.00834(6) -0.00009(5) 0.00155(5) -0.00021(4)
Cl1 0.0299(5) 0.0169(4) 0.0141(4) -0.0020(4) 0.0064(4) -0.0008(3)
P1 0.0135(4) 0.0105(4) 0.0080(4) 0.0006(3) 0.0019(3) -0.0002(3)
O1 0.036(2) 0.065(2) 0.050(2) 0.0258(17) 0.0025(17) -0.0007(18)
O2 0.068(2) 0.0353(17) 0.0223(17) -0.0232(16) 0.0181(17) -0.0033(13)
O3 0.052(2) 0.0138(13) 0.0306(18) -0.0011(13) 0.0035(15) -0.0016(11)
O5 0.0417(19) 0.0377(17) 0.0206(16) -0.0132(14) 0.0046(14) -0.0053(13)
N1 0.0158(15) 0.0110(13) 0.0094(14) -0.0019(11) 0.0036(12) 0.0016(10)
N2 0.0196(15) 0.0096(12) 0.0082(14) 0.0016(12) 0.0016(12) -0.0013(10)
N3 0.052(3) 0.0319(19) 0.023(2) -0.0020(18) 0.0084(19) -0.0059(15)
C1 0.0123(17) 0.0161(16) 0.0127(17) -0.0003(13) 0.0049(14) -0.0046(13)
C2 0.0166(19) 0.0259(19) 0.0154(19) 0.0015(15) -0.0007(15) 0.0031(15)
C3 0.018(2) 0.030(2) 0.021(2) 0.0035(16) -0.0010(16) -0.0006(16)
C4 0.0126(19) 0.032(2) 0.024(2) 0.0026(16) 0.0060(16) -0.0055(16)
C5 0.0176(19) 0.0222(18) 0.0174(19) -0.0019(15) 0.0063(15) -0.0009(14)
C6 0.0142(18) 0.0123(15) 0.0136(18) -0.0023(13) 0.0022(14) -0.0010(12)
C7 0.0164(18) 0.0111(15) 0.0122(17) -0.0015(13) 0.0035(14) -0.0016(12)
C8 0.026(2) 0.0181(17) 0.0140(19) 0.0015(15) 0.0083(16) 0.0009(14)
C9 0.032(2) 0.030(2) 0.014(2) 0.0038(18) 0.0091(17) 0.0079(16)
C10 0.029(2) 0.0221(18) 0.0139(19) 0.0071(16) 0.0040(16) 0.0076(14)
C11 0.0203(18) 0.0089(15) 0.0127(18) -0.0018(13) 0.0004(14) 0.0021(12)
C12 0.0162(18) 0.0103(15) 0.0111(17) -0.0010(13) 0.0003(14) 0.0001(12)
C13 0.0211(19) 0.0169(16) 0.0164(19) -0.0007(15) 0.0002(15) 0.0039(14)
C14 0.0180(19) 0.0204(18) 0.023(2) 0.0064(15) 0.0015(16) 0.0034(15)
C15 0.0155(19) 0.0259(19) 0.022(2) 0.0023(15) 0.0072(16) -0.0017(15)
C16 0.0186(19) 0.0216(17) 0.0112(18) 0.0016(15) 0.0008(14) 0.0029(13)
C17 0.0134(17) 0.0121(15) 0.0151(18) 0.0019(13) 0.0034(14) 0.0002(13)
C18 0.0132(17) 0.0153(16) 0.0103(17) -0.0020(13) -0.0026(13) 0.0045(13)
C19 0.0131(17) 0.0194(17) 0.0147(18) 0.0002(14) 0.0001(14) 0.0009(14)
C20 0.018(2) 0.032(2) 0.020(2) -0.0012(17) 0.0048(16) 0.0053(16)
C21 0.0145(19) 0.027(2) 0.027(2) -0.0088(16) -0.0008(16) 0.0053(16)
C22 0.028(2) 0.0164(17) 0.017(2) -0.0059(16) -0.0027(16) 0.0020(14)
C23 0.0172(18) 0.0145(16) 0.0145(18) -0.0003(14) -0.0013(14) 0.0035(13)
C24 0.0219(19) 0.0123(15) 0.0098(17) -0.0021(14) -0.0045(14) 0.0009(12)
C25 0.031(2) 0.0137(16) 0.0152(19) -0.0057(15) -0.0004(16) -0.0037(13)
C26 0.039(2) 0.0150(17) 0.0103(18) 0.0040(16) 0.0026(17) -0.0039(13)
C27 0.026(2) 0.0168(17) 0.0143(19) 0.0075(15) 0.0049(16) -0.0001(13)
C28 0.0166(18) 0.0138(15) 0.0100(17) 0.0046(14) 0.0016(14) 0.0006(13)
C29 0.0154(18) 0.0160(16) 0.0116(17) 0.0027(14) 0.0008(14) 0.0036(13)
C30 0.0187(19) 0.0213(18) 0.019(2) 0.0076(15) 0.0076(16) 0.0000(14)
C31 0.0130(18) 0.029(2) 0.021(2) 0.0020(15) 0.0049(15) 0.0052(16)
C32 0.0130(18) 0.0248(19) 0.022(2) -0.0003(15) 0.0016(15) 0.0050(15)
C33 0.0154(18) 0.0188(17) 0.0165(19) 0.0022(14) 0.0001(15) -0.0004(14)
C34 0.0146(17) 0.0144(15) 0.0081(16) 0.0001(13) 0.0019(13) 0.0029(12)
C35 0.0154(17) 0.0130(15) 0.0104(17) 0.0010(13) 0.0033(14) 0.0030(12)
C36 0.0113(17) 0.0159(16) 0.0151(18) -0.0001(13) 0.0034(14) 0.0010(13)
C37 0.0122(17) 0.0244(18) 0.0143(19) -0.0003(14) -0.0001(14) 0.0054(14)
C38 0.0141(18) 0.0191(17) 0.023(2) 0.0032(14) 0.0062(15) 0.0063(14)
C39 0.025(2) 0.0153(17) 0.024(2) 0.0075(15) 0.0075(17) -0.0007(14)
C40 0.023(2) 0.0201(18) 0.017(2) 0.0035(15) -0.0011(15) -0.0027(14)
C41 0.0136(17) 0.0104(15) 0.0131(17) -0.0016(13) 0.0034(14) -0.0030(12)
C42 0.029(2) 0.0169(17) 0.020(2) -0.0023(16) 0.0071(17) 0.0006(15)
C43 0.031(2) 0.0155(18) 0.037(3) -0.0063(16) 0.015(2) 0.0023(16)
C44 0.022(2) 0.0159(18) 0.048(3) -0.0069(16) 0.009(2) -0.0033(17)
C45 0.020(2) 0.0223(19) 0.028(2) -0.0004(16) -0.0060(16) -0.0089(16)
C46 0.0137(18) 0.0177(16) 0.0149(18) 0.0008(14) 0.0019(14) -0.0018(13)
C47 0.040(3) 0.0199(19) 0.031(3) 0.0015(18) 0.006(2) -0.0050(17)
C48 0.062(3) 0.046(3) 0.027(3) -0.001(3) 0.008(2) 0.008(2)

loop_
_atom_type_symbol
_atom_type_description
_atom_type_scat_dispersion_real
_atom_type_scat_dispersion_imag
_atom_type_scat_source
C C 0.0033 0.0016 'International Tables Vol C Tables 4.2.6.8 and 6.1.1.4'
H H 0.0000 0.0000 'International Tables Vol C Tables 4.2.6.8 and 6.1.1.4'
N N 0.0061 0.0033 'International Tables Vol C Tables 4.2.6.8 and 6.1.1.4'
O O 0.0106 0.0060 'International Tables Vol C Tables 4.2.6.8 and 6.1.1.4'
P P 0.1023 0.0942 'International Tables Vol C Tables 4.2.6.8 and 6.1.1.4'
Cl Cl 0.1484 0.1585 'International Tables Vol C Tables 4.2.6.8 and 6.1.1.4'
Au Au -2.0133 8.8022 'International Tables Vol C Tables 4.2.6.8 and 6.1.1.4'

loop_
_geom_angle_atom_site_label_1
_geom_angle_atom_site_label_2
_geom_angle_atom_site_label_3
_geom_angle
_geom_angle_publ_flag
N1 Au1 C17 79.97(12) yes
N1 Au1 C1 80.18(12) yes
C17 Au1 C1 160.10(13) yes
N1 Au1 P1 172.84(8) yes
C17 Au1 P1 95.15(9) yes
C1 Au1 P1 104.75(10) yes
N2 Au2 C18 80.19(12) yes
N2 Au2 C34 80.02(12) yes
C18 Au2 C34 160.15(13) yes
N2 Au2 P1 173.99(8) yes
C18 Au2 P1 93.98(9) yes
C34 Au2 P1 105.84(9) yes
O2 Cl1 O5 110.88(18) ?
O2 Cl1 O3 110.39(17) ?
O5 Cl1 O3 109.96(18) ?
O2 Cl1 O1 108.4(2) ?
O5 Cl1 O1 109.28(19) ?
O3 Cl1 O1 107.8(2) ?
C41 P1 C35 98.71(15) ?
C41 P1 Au1 105.69(11) ?
C35 P1 Au1 119.48(10) ?
C41 P1 Au2 118.14(10) ?
C35 P1 Au2 105.32(11) ?
Au1 P1 Au2 109.78(3) ?
C11 N1 C7 123.8(3) ?
C11 N1 Au1 118.1(2) ?
C7 N1 Au1 117.8(2) ?
C24 N2 C28 124.4(3) ?
C24 N2 Au2 117.9(2) ?
C28 N2 Au2 117.7(2) ?
C2 C1 C6 117.3(3) ?
C2 C1 Au1 132.4(3) ?
C6 C1 Au1 110.3(2) ?
C1 C2 C3 121.4(3) ?
C1 C2 H2 119.3 ?
C3 C2 H2 119.3 ?
C4 C3 C2 121.1(4) ?
C4 C3 H3 119.5 ?
C2 C3 H3 119.5 ?
C5 C4 C3 119.6(3) ?
C5 C4 H4 120.2 ?
C3 C4 H4 120.2 ?
C4 C5 C6 120.0(3) ?
C4 C5 H5 120.0 ?
C6 C5 H5 120.0 ?
C5 C6 C1 120.6(3) ?
C5 C6 C7 121.5(3) ?
C1 C6 C7 117.8(3) ?
N1 C7 C8 118.0(3) ?
N1 C7 C6 113.6(3) ?
C8 C7 C6 128.4(3) ?
C9 C8 C7 119.5(3) ?
C9 C8 H8 120.2 ?
C7 C8 H8 120.2 ?
C8 C9 C10 121.3(3) ?
C8 C9 H9 119.3 ?
C10 C9 H9 119.3 ?
C11 C10 C9 118.7(3) ?
C11 C10 H10 120.7 ?
C9 C10 H10 120.7 ?
N1 C11 C10 118.6(3) ?
N1 C11 C12 113.2(3) ?
C10 C11 C12 128.1(3) ?
C13 C12 C17 121.2(3) ?
C13 C12 C11 121.2(3) ?
C17 C12 C11 117.6(3) ?
C14 C13 C12 120.2(3) ?
C14 C13 H13 119.9 ?
C12 C13 H13 119.9 ?
C13 C14 C15 119.2(3) ?
C13 C14 H14 120.4 ?
C15 C14 H14 120.4 ?
C14 C15 C16 121.1(3) ?
C14 C15 H15 119.5 ?
C16 C15 H15 119.5 ?
C17 C16 C15 120.9(3) ?
C17 C16 H16 119.5 ?
C15 C16 H16 119.5 ?
C16 C17 C12 117.4(3) ?
C16 C17 Au1 131.6(3) ?
C12 C17 Au1 111.0(2) ?
C19 C18 C23 117.1(3) ?
C19 C18 Au2 131.7(3) ?
C23 C18 Au2 111.2(2) ?
C18 C19 C20 120.9(3) ?
C18 C19 H19 119.5 ?
C20 C19 H19 119.5 ?
C21 C20 C19 121.4(3) ?
C21 C20 H20 119.3 ?
C19 C20 H20 119.3 ?
C20 C21 C22 119.1(3) ?
C20 C21 H21 120.5 ?
C22 C21 H21 120.5 ?
C21 C22 C23 120.4(3) ?
C21 C22 H22 119.8 ?
C23 C22 H22 119.8 ?
C22 C23 C18 121.1(3) ?
C22 C23 C24 121.9(3) ?
C18 C23 C24 117.1(3) ?
N2 C24 C25 118.6(3) ?
N2 C24 C23 113.6(3) ?
C25 C24 C23 127.8(3) ?
C26 C25 C24 118.6(3) ?
C26 C25 H25 120.7 ?
C24 C25 H25 120.7 ?
C27 C26 C25 120.9(3) ?
C27 C26 H26 119.6 ?
C25 C26 H26 119.6 ?
C26 C27 C28 119.7(3) ?
C26 C27 H27 120.2 ?
C28 C27 H27 120.2 ?
N2 C28 C27 117.8(3) ?
N2 C28 C29 113.7(3) ?
C27 C28 C29 128.4(3) ?
C30 C29 C34 120.7(3) ?
C30 C29 C28 121.2(3) ?
C34 C29 C28 118.1(3) ?
C31 C30 C29 119.9(3) ?
C31 C30 H30 120.0 ?
C29 C30 H30 120.0 ?
C30 C31 C32 119.6(3) ?
C30 C31 H31 120.2 ?
C32 C31 H31 120.2 ?
C31 C32 C33 120.7(3) ?
C31 C32 H32 119.7 ?
C33 C32 H32 119.7 ?
C34 C33 C32 121.5(3) ?
C34 C33 H33 119.3 ?
C32 C33 H33 119.3 ?
C33 C34 C29 117.6(3) ?
C33 C34 Au2 132.0(2) ?
C29 C34 Au2 110.3(2) ?
C36 C35 C40 118.9(3) ?
C36 C35 P1 121.9(2) ?
C40 C35 P1 118.8(3) ?
C35 C36 C37 120.5(3) ?
C35 C36 H36 119.8 ?
C37 C36 H36 119.8 ?
C38 C37 C36 120.2(3) ?
C38 C37 H37 119.9 ?
C36 C37 H37 119.9 ?
C37 C38 C39 119.9(3) ?
C37 C38 H38 120.1 ?
C39 C38 H38 120.1 ?
C38 C39 C40 120.2(3) ?
C38 C39 H39 119.9 ?
C40 C39 H39 119.9 ?
C39 C40 C35 120.4(3) ?
C39 C40 H40 119.8 ?
C35 C40 H40 119.8 ?
C46 C41 C42 119.8(3) ?
C46 C41 P1 122.3(3) ?
C42 C41 P1 117.8(3) ?
C43 C42 C41 120.6(4) ?
C43 C42 H42 119.7 ?
C41 C42 H42 119.7 ?
C42 C43 C44 119.8(4) ?
C42 C43 H43 120.1 ?
C44 C43 H43 120.1 ?
C45 C44 C43 120.2(3) ?
C45 C44 H44 119.9 ?
C43 C44 H44 119.9 ?
C44 C45 C46 120.3(4) ?
C44 C45 H45 119.8 ?
C46 C45 H45 119.8 ?
C41 C46 C45 119.3(3) ?
C41 C46 H46 120.3 ?
C45 C46 H46 120.3 ?
N3 C47 C48 179.2(5) ?
C47 C48 H48A 109.5 ?
C47 C48 H48B 109.5 ?
H48A C48 H48B 109.5 ?
C47 C48 H48C 109.5 ?
H48A C48 H48C 109.5 ?
H48B C48 H48C 109.5 ?

loop_
_geom_bond_atom_site_label_1
_geom_bond_atom_site_label_2
_geom_bond_distance
_geom_bond_publ_flag
Au1 N1 2.027(3) yes
Au1 C17 2.105(3) yes
Au1 C1 2.111(3) yes
Au1 P1 2.3121(9) yes
Au2 N2 2.041(3) yes
Au2 C18 2.091(3) yes
Au2 C34 2.113(3) yes
Au2 P1 2.3180(8) yes
Cl1 O2 1.434(3) ?
Cl1 O5 1.436(3) ?
Cl1 O3 1.438(3) ?
Cl1 O1 1.451(3) ?
P1 C41 1.829(3) ?
P1 C35 1.833(3) ?
N1 C11 1.357(4) ?
N1 C7 1.358(4) ?
N2 C24 1.344(4) ?
N2 C28 1.354(4) ?
N3 C47 1.129(5) ?
C1 C2 1.385(5) ?
C1 C6 1.423(5) ?
C2 C3 1.389(5) ?
C2 H2 0.9500 ?
C3 C4 1.379(5) ?
C3 H3 0.9500 ?
C4 C5 1.379(5) ?
C4 H4 0.9500 ?
C5 C6 1.409(4) ?
C5 H5 0.9500 ?
C6 C7 1.457(5) ?
C7 C8 1.386(5) ?
C8 C9 1.374(5) ?
C8 H8 0.9500 ?
C9 C10 1.387(5) ?
C9 H9 0.9500 ?
C10 C11 1.384(5) ?
C10 H10 0.9500 ?
C11 C12 1.464(4) ?
C12 C13 1.404(5) ?
C12 C17 1.412(4) ?
C13 C14 1.377(5) ?
C13 H13 0.9500 ?
C14 C15 1.384(5) ?
C14 H14 0.9500 ?
C15 C16 1.397(5) ?
C15 H15 0.9500 ?
C16 C17 1.392(4) ?
C16 H16 0.9500 ?
C18 C19 1.397(4) ?
C18 C23 1.425(5) ?
C19 C20 1.397(5) ?
C19 H19 0.9500 ?
C20 C21 1.380(5) ?
C20 H20 0.9500 ?
C21 C22 1.388(5) ?
C21 H21 0.9500 ?
C22 C23 1.395(5) ?
C22 H22 0.9500 ?
C23 C24 1.474(5) ?
C24 C25 1.391(4) ?
C25 C26 1.387(5) ?
C25 H25 0.9500 ?
C26 C27 1.378(5) ?
C26 H26 0.9500 ?
C27 C28 1.384(4) ?
C27 H27 0.9500 ?
C28 C29 1.458(5) ?
C29 C30 1.413(4) ?
C29 C34 1.421(4) ?
C30 C31 1.386(5) ?
C30 H30 0.9500 ?
C31 C32 1.389(5) ?
C31 H31 0.9500 ?
C32 C33 1.396(5) ?
C32 H32 0.9500 ?
C33 C34 1.389(5) ?
C33 H33 0.9500 ?
C35 C36 1.386(5) ?
C35 C40 1.402(4) ?
C36 C37 1.397(5) ?
C36 H36 0.9500 ?
C37 C38 1.382(5) ?
C37 H37 0.9500 ?
C38 C39 1.385(5) ?
C38 H38 0.9500 ?
C39 C40 1.389(5) ?
C39 H39 0.9500 ?
C40 H40 0.9500 ?
C41 C46 1.387(5) ?
C41 C42 1.399(4) ?
C42 C43 1.382(5) ?
C42 H42 0.9500 ?
C43 C44 1.387(6) ?
C43 H43 0.9500 ?
C44 C45 1.383(5) ?
C44 H44 0.9500 ?
C45 C46 1.405(5) ?
C45 H45 0.9500 ?
C46 H46 0.9500 ?
C47 C48 1.473(6) ?
C48 H48A 0.9800 ?
C48 H48B 0.9800 ?
C48 H48C 0.9800 ?

loop_
_geom_hbond_atom_site_label_D
_geom_hbond_atom_site_label_H
_geom_hbond_atom_site_label_A
_geom_hbond_site_symmetry_A
_geom_hbond_distance_DH
_geom_hbond_distance_HA
_geom_hbond_distance_DA
_geom_hbond_angle_DHA
C21 H21 O3 2_755 0.95 2.46 3.311(7) 149
C36 H36 O2 . 0.95 2.57 3.372(8) 143
C38 H38 O2 2_745 0.95 2.59 3.540(5) 175
C43 H43 O1 2_645 0.95 2.59 3.517(3) 165
C46 H46 N3 3_665 0.95 2.62 3.417(4) 142
C48 H48C O1 2_655 0.98 2.54 3.423(8) 150

loop_
_geom_torsion_atom_site_label_1
_geom_torsion_atom_site_label_2
_geom_torsion_atom_site_label_3
_geom_torsion_atom_site_label_4
_geom_torsion
C17 Au1 P1 C41 69.65(14)
C1 Au1 P1 C41 -109.99(14)
C17 Au1 P1 C35 179.50(16)
C1 Au1 P1 C35 -0.14(16)
C17 Au1 P1 Au2 -58.78(10)
C1 Au1 P1 Au2 121.58(10)
C18 Au2 P1 C41 179.02(15)
C34 Au2 P1 C41 -2.15(16)
C18 Au2 P1 C35 70.08(14)
C34 Au2 P1 C35 -111.09(14)
C18 Au2 P1 Au1 -59.77(9)
C34 Au2 P1 Au1 119.07(10)
C17 Au1 N1 C11 -2.2(2)
C1 Au1 N1 C11 179.3(3)
C17 Au1 N1 C7 -176.2(3)
C1 Au1 N1 C7 5.3(2)
C18 Au2 N2 C24 1.2(2)
C34 Au2 N2 C24 -177.2(3)
C18 Au2 N2 C28 -179.5(3)
C34 Au2 N2 C28 2.1(2)
N1 Au1 C1 C2 175.4(4)
C17 Au1 C1 C2 171.1(3)
P1 Au1 C1 C2 -9.9(4)
N1 Au1 C1 C6 -3.4(2)
C17 Au1 C1 C6 -7.7(5)
P1 Au1 C1 C6 171.3(2)
C6 C1 C2 C3 -2.3(5)
Au1 C1 C2 C3 179.0(3)
C1 C2 C3 C4 0.5(6)
C2 C3 C4 C5 1.3(6)
C3 C4 C5 C6 -1.3(6)
C4 C5 C6 C1 -0.6(5)
C4 C5 C6 C7 179.2(3)
C2 C1 C6 C5 2.3(5)
Au1 C1 C6 C5 -178.7(3)
C2 C1 C6 C7 -177.5(3)
Au1 C1 C6 C7 1.5(4)
C11 N1 C7 C8 -0.3(5)
Au1 N1 C7 C8 173.4(2)
C11 N1 C7 C6 -179.5(3)
Au1 N1 C7 C6 -5.8(4)
C5 C6 C7 N1 -177.2(3)
C1 C6 C7 N1 2.6(4)
C5 C6 C7 C8 3.8(5)
C1 C6 C7 C8 -176.5(3)
N1 C7 C8 C9 0.3(5)
C6 C7 C8 C9 179.4(3)
C7 C8 C9 C10 0.9(6)
C8 C9 C10 C11 -2.2(6)
C7 N1 C11 C10 -1.0(5)
Au1 N1 C11 C10 -174.6(2)
C7 N1 C11 C12 177.3(3)
Au1 N1 C11 C12 3.7(4)
C9 C10 C11 N1 2.2(5)
C9 C10 C11 C12 -175.8(3)
N1 C11 C12 C13 177.0(3)
C10 C11 C12 C13 -4.9(6)
N1 C11 C12 C17 -3.5(4)
C10 C11 C12 C17 174.6(3)
C17 C12 C13 C14 0.1(5)
C11 C12 C13 C14 179.6(3)
C12 C13 C14 C15 -0.7(5)
C13 C14 C15 C16 0.4(6)
C14 C15 C16 C17 0.6(6)
C15 C16 C17 C12 -1.2(5)
C15 C16 C17 Au1 178.4(3)
C13 C12 C17 C16 0.9(5)
C11 C12 C17 C16 -178.6(3)
C13 C12 C17 Au1 -178.8(3)
C11 C12 C17 Au1 1.7(4)
N1 Au1 C17 C16 -179.4(3)
C1 Au1 C17 C16 -175.2(3)
P1 Au1 C17 C16 5.8(3)
N1 Au1 C17 C12 0.2(2)
C1 Au1 C17 C12 4.4(5)
P1 Au1 C17 C12 -174.6(2)
N2 Au2 C18 C19 178.4(3)
C34 Au2 C18 C19 -176.8(3)
P1 Au2 C18 C19 -0.1(3)
N2 Au2 C18 C23 -1.5(2)
C34 Au2 C18 C23 3.3(5)
P1 Au2 C18 C23 179.9(2)
C23 C18 C19 C20 -1.3(5)
Au2 C18 C19 C20 178.8(3)
C18 C19 C20 C21 -0.2(6)
C19 C20 C21 C22 1.4(6)
C20 C21 C22 C23 -0.9(6)
C21 C22 C23 C18 -0.7(5)
C21 C22 C23 C24 179.3(3)
C19 C18 C23 C22 1.8(5)
Au2 C18 C23 C22 -178.3(3)
C19 C18 C23 C24 -178.2(3)
Au2 C18 C23 C24 1.7(4)
C28 N2 C24 C25 -1.7(5)
Au2 N2 C24 C25 177.5(2)
C28 N2 C24 C23 -179.8(3)
Au2 N2 C24 C23 -0.6(4)
C22 C23 C24 N2 179.2(3)
C18 C23 C24 N2 -0.8(4)
C22 C23 C24 C25 1.3(6)
C18 C23 C24 C25 -178.7(3)
N2 C24 C25 C26 -0.7(5)
C23 C24 C25 C26 177.0(3)
C24 C25 C26 C27 2.6(5)
C25 C26 C27 C28 -2.1(5)
C24 N2 C28 C27 2.2(5)
Au2 N2 C28 C27 -177.0(2)
C24 N2 C28 C29 178.8(3)
Au2 N2 C28 C29 -0.4(4)
C26 C27 C28 N2 -0.2(5)
C26 C27 C28 C29 -176.3(3)
N2 C28 C29 C30 -179.8(3)
C27 C28 C29 C30 -3.6(6)
N2 C28 C29 C34 -2.7(4)
C27 C28 C29 C34 173.5(3)
C34 C29 C30 C31 -0.5(5)
C28 C29 C30 C31 176.6(3)
C29 C30 C31 C32 -2.1(6)
C30 C31 C32 C33 2.2(6)
C31 C32 C33 C34 0.4(6)
C32 C33 C34 C29 -2.9(5)
C32 C33 C34 Au2 179.1(3)
C30 C29 C34 C33 2.9(5)
C28 C29 C34 C33 -174.2(3)
C30 C29 C34 Au2 -178.7(3)
C28 C29 C34 Au2 4.2(4)
N2 Au2 C34 C33 174.9(3)
C18 Au2 C34 C33 170.1(3)
P1 Au2 C34 C33 -6.5(3)
N2 Au2 C34 C29 -3.3(2)
C18 Au2 C34 C29 -8.1(5)
P1 Au2 C34 C29 175.4(2)
C41 P1 C35 C36 -120.8(3)
Au1 P1 C35 C36 125.5(2)
Au2 P1 C35 C36 1.6(3)
C41 P1 C35 C40 51.5(3)
Au1 P1 C35 C40 -62.2(3)
Au2 P1 C35 C40 173.9(2)
C40 C35 C36 C37 0.1(5)
P1 C35 C36 C37 172.4(2)
C35 C36 C37 C38 1.5(5)
C36 C37 C38 C39 -1.1(5)
C37 C38 C39 C40 -1.0(5)
C38 C39 C40 C35 2.7(5)
C36 C35 C40 C39 -2.2(5)
P1 C35 C40 C39 -174.7(3)
C35 P1 C41 C46 -125.9(3)
Au1 P1 C41 C46 -1.8(3)
Au2 P1 C41 C46 121.4(3)
C35 P1 C41 C42 50.2(3)
Au1 P1 C41 C42 174.3(2)
Au2 P1 C41 C42 -62.4(3)
C46 C41 C42 C43 -2.8(5)
P1 C41 C42 C43 -179.0(3)
C41 C42 C43 C44 2.8(5)
C42 C43 C44 C45 -0.3(6)
C43 C44 C45 C46 -2.2(6)
C42 C41 C46 C45 0.4(5)
P1 C41 C46 C45 176.4(2)
C44 C45 C46 C41 2.1(5)
